data_1549174
loop_
_publ_author_name
'Swetha, G.'
'Ida Malarselvi, R.'
'Ramachandra Raja, C.'
'Thiruvalluvar, A.'
'Priscilla, J.'

_publ_section_title
;
 (<i>E</i>)-4-Methyl-2-(<i>N</i>-phenylcarboximidoyl)phenol
;
_journal_coeditor_code TK4048
_journal_issue 3
_journal_name_full IUCrData
_journal_page_first x180464
_journal_paper_doi 10.1107/S2414314618004649
_journal_volume 3
_journal_year 2018
_chemical_formula_moiety 'C14 H13 N O'
_chemical_formula_sum 'C14 H13 N O'
_chemical_formula_weight 211.25
_space_group_crystal_system monoclinic
_space_group_IT_number 14
_space_group_name_Hall '-P 2yn'
_space_group_name_H-M_alt 'P 1 21/n 1'
_symmetry_space_group_name_Hall '-P 2yn'
_symmetry_space_group_name_H-M 'P 1 21/n 1'
_atom_sites_solution_hydrogens mixed
_audit_creation_method SHELXL-2018/1
_cell_angle_alpha 90
_cell_angle_beta 95.831(3)
_cell_angle_gamma 90
_cell_formula_units_Z 4
_cell_length_a 4.6976(4)
_cell_length_b 19.3656(18)
_cell_length_c 12.3116(12)
_cell_measurement_reflns_used 4170
_cell_measurement_temperature 296(2)
_cell_measurement_theta_max 25.26
_cell_measurement_theta_min 2.66
_cell_volume 1114.21(18)
_computing_cell_refinement
;
APEX2 and SAINT (Bruker, 2004)
;
_computing_data_collection
;
APEX2 (Bruker, 2004)
;
_computing_data_reduction
;
SAINT and XPREP (Bruker, 2004)
;
_computing_molecular_graphics
;
ORTEP-3 for Windows (Farrugia, 2012)
;
_computing_publication_material
;
<i>SHELXL2018/1</i> (Sheldrick, 2015b), PLATON (Spek, 2009)
and publCIF (Westrip, 2010)
;
_computing_structure_refinement
;
<i>SHELXL2018/1</i> (Sheldrick, 2015b)
;
_computing_structure_solution
;
<i>SHELXT2014/5</i> (Sheldrick, 2015a)
;
_diffrn_ambient_temperature 296(2)
_diffrn_measured_fraction_theta_full 1.000
_diffrn_measured_fraction_theta_max 0.994
_diffrn_measurement_device_type 'Bruker Kappa APEXII CCD'
_diffrn_measurement_method '\w and \f scan'
_diffrn_radiation_monochromator graphite
_diffrn_radiation_source 'fine-focus sealed tube'
_diffrn_radiation_type MoK\a
_diffrn_radiation_wavelength 0.71073
_diffrn_reflns_av_R_equivalents 0.0431
_diffrn_reflns_limit_h_max 6
_diffrn_reflns_limit_h_min -5
_diffrn_reflns_limit_k_max 26
_diffrn_reflns_limit_k_min -25
_diffrn_reflns_limit_l_max 16
_diffrn_reflns_limit_l_min -16
_diffrn_reflns_number 20153
_diffrn_reflns_theta_full 25.242
_diffrn_reflns_theta_max 28.554
_diffrn_reflns_theta_min 2.103
_exptl_absorpt_coefficient_mu 0.079
_exptl_absorpt_correction_T_max 0.7457
_exptl_absorpt_correction_T_min 0.6989
_exptl_absorpt_correction_type multi-scan
_exptl_absorpt_process_details
;
(SADABS; Bruker, 2004)
;
_exptl_crystal_colour orange
_exptl_crystal_density_diffrn 1.259
_exptl_crystal_description needle
_exptl_crystal_F_000 448
_exptl_crystal_size_max 0.150
_exptl_crystal_size_mid 0.100
_exptl_crystal_size_min 0.100
_refine_diff_density_max 0.209
_refine_diff_density_min -0.184
_refine_ls_extinction_method none
_refine_ls_goodness_of_fit_ref 1.050
_refine_ls_hydrogen_treatment mixed
_refine_ls_matrix_type full
_refine_ls_number_parameters 149
_refine_ls_number_reflns 2825
_refine_ls_number_restraints 0
_refine_ls_restrained_S_all 1.050
_refine_ls_R_factor_all 0.1205
_refine_ls_R_factor_gt 0.0541
_refine_ls_shift/su_max 0.000
_refine_ls_shift/su_mean 0.000
_refine_ls_structure_factor_coef Fsqd
_refine_ls_weighting_details 'w=1/[\s^2^(Fo^2^)+(0.0565P)^2^+0.5019P] where P=(Fo^2^+2Fc^2^)/3'
_refine_ls_weighting_scheme calc
_refine_ls_wR_factor_gt 0.1238
_refine_ls_wR_factor_ref 0.1690
_reflns_number_gt 1527
_reflns_number_total 2825
_reflns_threshold_expression 'I > 2\s(I)'
_cod_data_source_file tk4048sup1.cif
_cod_data_source_block I
_cod_database_code 1549174
_shelx_space_group_comment
;
The symmetry employed for this shelxl refinement is uniquely defined
by the following loop, which should always be used as a source of
symmetry information in preference to the above space-group names.
They are only intended as comments.
;
_shelx_estimated_absorpt_t_min 0.988
_shelx_estimated_absorpt_t_max 0.992

loop_
_space_group_symop_operation_xyz
'x, y, z'
'-x+1/2, y+1/2, -z+1/2'
'-x, -y, -z'
'x-1/2, -y-1/2, z-1/2'

loop_
_atom_site_type_symbol
_atom_site_label
_atom_site_fract_x
_atom_site_fract_y
_atom_site_fract_z
_atom_site_U_iso_or_equiv
_atom_site_adp_type
_atom_site_calc_flag
_atom_site_occupancy
C C1 0.1821(4) 0.78020(11) 0.18545(16) 0.0421(5) Uani d 1
C C2 0.2951(4) 0.77295(10) 0.29511(15) 0.0373(4) Uani d 1
C C3 0.1864(4) 0.81482(11) 0.37342(16) 0.0430(5) Uani d 1
H H3 0.259387 0.809976 0.446105 0.052 Uiso calc 1
C C4 -0.0255(4) 0.86316(11) 0.34711(18) 0.0464(5) Uani d 1
C C5 -0.1323(5) 0.86888(11) 0.23773(18) 0.0502(6) Uani d 1
H H5 -0.274657 0.901142 0.217726 0.060 Uiso calc 1
C C6 -0.0319(5) 0.82791(12) 0.15850(17) 0.0505(6) Uani d 1
H H6 -0.109020 0.832407 0.086232 0.061 Uiso calc 1
C C7 0.5179(4) 0.72355(10) 0.32756(16) 0.0405(5) Uani d 1
H H7 0.589870 0.721013 0.400660 0.049 Uiso calc 1
C C8 0.8311(4) 0.63294(10) 0.29122(16) 0.0401(5) Uani d 1
C C9 0.9307(5) 0.61802(12) 0.39877(19) 0.0533(6) Uani d 1
H H9 0.861945 0.642702 0.455421 0.064 Uiso calc 1
C C10 1.1313(5) 0.56665(13) 0.4217(2) 0.0625(7) Uani d 1
H H10 1.196216 0.556890 0.493922 0.075 Uiso calc 1
C C11 1.2361(5) 0.52984(12) 0.3395(2) 0.0653(7) Uani d 1
H H11 1.370708 0.495170 0.355807 0.078 Uiso calc 1
C C12 1.1409(5) 0.54455(13) 0.2330(2) 0.0663(7) Uani d 1
H H12 1.211556 0.519957 0.176631 0.080 Uiso calc 1
C C13 0.9401(5) 0.59586(12) 0.20938(19) 0.0531(6) Uani d 1
H H13 0.877201 0.605578 0.136922 0.064 Uiso calc 1
C C14 -0.1393(6) 0.90787(13) 0.4329(2) 0.0651(7) Uani d 1
H H14A -0.284475 0.938039 0.399146 0.098 Uiso calc 0.5
H H14B -0.219813 0.879186 0.485566 0.098 Uiso calc 0.5
H H14C 0.013807 0.934903 0.468760 0.098 Uiso calc 0.5
H H14D -0.042513 0.896713 0.503169 0.098 Uiso calc 0.5
H H14E -0.107174 0.955566 0.416749 0.098 Uiso calc 0.5
H H14F -0.340794 0.899849 0.433555 0.098 Uiso calc 0.5
N N1 0.6195(3) 0.68309(9) 0.25867(13) 0.0416(4) Uani d 1
O O1 0.2776(4) 0.74103(9) 0.10554(12) 0.0595(5) Uani d 1
H H1 0.427(7) 0.7120(16) 0.140(2) 0.097(10) Uiso d 1

loop_
_atom_site_aniso_label
_atom_site_aniso_U_11
_atom_site_aniso_U_22
_atom_site_aniso_U_33
_atom_site_aniso_U_12
_atom_site_aniso_U_13
_atom_site_aniso_U_23
C1 0.0427(11) 0.0475(12) 0.0359(10) -0.0030(9) 0.0028(8) 0.0041(9)
C2 0.0344(10) 0.0393(10) 0.0378(10) -0.0050(8) 0.0014(8) 0.0039(8)
C3 0.0439(11) 0.0464(12) 0.0380(10) -0.0040(9) 0.0001(9) 0.0013(9)
C4 0.0466(12) 0.0415(11) 0.0514(12) -0.0039(9) 0.0068(10) 0.0010(10)
C5 0.0463(12) 0.0465(12) 0.0571(14) 0.0035(10) 0.0021(10) 0.0115(10)
C6 0.0524(13) 0.0573(14) 0.0404(11) 0.0031(11) -0.0018(10) 0.0109(10)
C7 0.0382(11) 0.0460(11) 0.0363(10) -0.0038(9) -0.0014(8) 0.0024(9)
C8 0.0343(10) 0.0413(11) 0.0444(11) -0.0045(8) 0.0024(8) 0.0006(9)
C9 0.0559(14) 0.0532(13) 0.0497(13) 0.0078(11) -0.0004(10) 0.0013(11)
C10 0.0654(16) 0.0539(14) 0.0649(16) 0.0053(12) -0.0097(12) 0.0062(12)
C11 0.0550(15) 0.0471(14) 0.091(2) 0.0068(11) -0.0067(14) -0.0006(13)
C12 0.0588(16) 0.0605(16) 0.0800(19) 0.0094(12) 0.0097(13) -0.0170(14)
C13 0.0510(13) 0.0597(14) 0.0481(12) 0.0016(11) 0.0029(10) -0.0057(11)
C14 0.0708(17) 0.0554(15) 0.0692(17) 0.0098(12) 0.0074(13) -0.0064(12)
N1 0.0392(9) 0.0450(10) 0.0400(9) -0.0004(8) 0.0014(7) 0.0012(8)
O1 0.0679(11) 0.0728(11) 0.0370(8) 0.0156(9) 0.0008(7) -0.0007(8)

loop_
_atom_type_symbol
_atom_type_description
_atom_type_scat_dispersion_real
_atom_type_scat_dispersion_imag
_atom_type_scat_source
C C 0.0033 0.0016 'International Tables Vol C Tables 4.2.6.8 and 6.1.1.4'
H H 0.0000 0.0000 'International Tables Vol C Tables 4.2.6.8 and 6.1.1.4'
N N 0.0061 0.0033 'International Tables Vol C Tables 4.2.6.8 and 6.1.1.4'
O O 0.0106 0.0060 'International Tables Vol C Tables 4.2.6.8 and 6.1.1.4'

loop_
_geom_angle_atom_site_label_1
_geom_angle_atom_site_label_2
_geom_angle_atom_site_label_3
_geom_angle
O1 C1 C6 119.16(18)
O1 C1 C2 121.36(18)
C6 C1 C2 119.48(19)
C3 C2 C1 118.42(18)
C3 C2 C7 119.98(17)
C1 C2 C7 121.61(18)
C4 C3 C2 122.52(19)
C4 C3 H3 118.7
C2 C3 H3 118.7
C3 C4 C5 117.4(2)
C3 C4 C14 121.6(2)
C5 C4 C14 120.9(2)
C6 C5 C4 121.6(2)
C6 C5 H5 119.2
C4 C5 H5 119.2
C5 C6 C1 120.6(2)
C5 C6 H6 119.7
C1 C6 H6 119.7
N1 C7 C2 122.01(18)
N1 C7 H7 119.0
C2 C7 H7 119.0
C13 C8 C9 118.3(2)
C13 C8 N1 116.88(18)
C9 C8 N1 124.77(19)
C10 C9 C8 120.1(2)
C10 C9 H9 119.9
C8 C9 H9 119.9
C11 C10 C9 120.9(2)
C11 C10 H10 119.5
C9 C10 H10 119.5
C10 C11 C12 119.4(2)
C10 C11 H11 120.3
C12 C11 H11 120.3
C11 C12 C13 120.0(2)
C11 C12 H12 120.0
C13 C12 H12 120.0
C8 C13 C12 121.2(2)
C8 C13 H13 119.4
C12 C13 H13 119.4
C4 C14 H14A 109.5
C4 C14 H14B 109.5
H14A C14 H14B 109.5
C4 C14 H14C 109.5
H14A C14 H14C 109.5
H14B C14 H14C 109.5
H14D C14 H14E 109.5
H14D C14 H14F 109.5
H14E C14 H14F 109.5
C7 N1 C8 121.95(17)
C1 O1 H1 106.9(18)

loop_
_geom_bond_atom_site_label_1
_geom_bond_atom_site_label_2
_geom_bond_distance
C1 O1 1.355(2)
C1 C6 1.381(3)
C1 C2 1.407(3)
C2 C3 1.396(3)
C2 C7 1.444(3)
C3 C4 1.381(3)
C3 H3 0.9300
C4 C5 1.393(3)
C4 C14 1.505(3)
C5 C6 1.377(3)
C5 H5 0.9300
C6 H6 0.9300
C7 N1 1.282(2)
C7 H7 0.9300
C8 C13 1.377(3)
C8 C9 1.389(3)
C8 N1 1.418(2)
C9 C10 1.380(3)
C9 H9 0.9300
C10 C11 1.369(3)
C10 H10 0.9300
C11 C12 1.372(4)
C11 H11 0.9300
C12 C13 1.380(3)
C12 H12 0.9300
C13 H13 0.9300
C14 H14A 0.9600
C14 H14B 0.9600
C14 H14C 0.9600
C14 H14D 0.9600
C14 H14E 0.9600
C14 H14F 0.9600
O1 H1 0.96(3)

loop_
_geom_hbond_atom_site_label_D
_geom_hbond_atom_site_label_H
_geom_hbond_atom_site_label_A
_geom_hbond_distance_DH
_geom_hbond_distance_HA
_geom_hbond_distance_DA
_geom_hbond_angle_DHA
_geom_hbond_publ_flag
O1 H1 N1 0.96(3) 1.73(3) 2.603(2) 148(3) yes

loop_
_geom_torsion_atom_site_label_1
_geom_torsion_atom_site_label_2
_geom_torsion_atom_site_label_3
_geom_torsion_atom_site_label_4
_geom_torsion
O1 C1 C2 C3 -179.81(18)
C6 C1 C2 C3 -0.2(3)
O1 C1 C2 C7 0.0(3)
C6 C1 C2 C7 179.64(19)
C1 C2 C3 C4 -0.5(3)
C7 C2 C3 C4 179.67(18)
C2 C3 C4 C5 0.5(3)
C2 C3 C4 C14 -179.9(2)
C3 C4 C5 C6 0.2(3)
C14 C4 C5 C6 -179.4(2)
C4 C5 C6 C1 -0.9(3)
O1 C1 C6 C5 -179.5(2)
C2 C1 C6 C5 0.9(3)
C3 C2 C7 N1 178.48(18)
C1 C2 C7 N1 -1.4(3)
C13 C8 C9 C10 -0.7(3)
N1 C8 C9 C10 178.0(2)
C8 C9 C10 C11 0.2(4)
C9 C10 C11 C12 0.3(4)
C10 C11 C12 C13 -0.3(4)
C9 C8 C13 C12 0.7(3)
N1 C8 C13 C12 -178.1(2)
C11 C12 C13 C8 -0.2(4)
C2 C7 N1 C8 -177.73(17)
C13 C8 N1 C7 -175.27(19)
C9 C8 N1 C7 6.0(3)

_cod_database_fobs_code 1549174
